data_2242534
loop_
_publ_author_name
'Lamoureux, Guy'
'Alvarado-Rojas, M\'onica'
'Pineda, Leslie W.'

_publ_section_title
;
 Crystal structure of
 (<i>E</i>)-2-(<i>tert</i>-butylamino)-4-(<i>tert</i>-butylimino)naphthalen-1(4<i>H</i>)-one
;
_journal_coeditor_code RZ5237
_journal_issue 7
_journal_name_full 'Acta Crystallographica Section E'
_journal_page_first 973
_journal_page_last 976
_journal_paper_doi 10.1107/S2056989018008514
_journal_volume 74
_journal_year 2018
_chemical_formula_iupac 'C18 H24 N2 O'
_chemical_formula_moiety 'C18 H24 N2 O'
_chemical_formula_sum 'C18 H24 N2 O'
_chemical_formula_weight 284.39
_chemical_name_systematic (<i>E</i>)-2-(<i>tert</i>-Butylamino)-4-(<i>tert</i>-butylimino)naphthalen-1(4<i>H</i>)-one
_space_group_crystal_system monoclinic
_space_group_IT_number 14
_space_group_name_Hall '-P 2ybc'
_space_group_name_H-M_alt 'P 1 21/c 1'
_symmetry_space_group_name_Hall '-P 2ybc'
_symmetry_space_group_name_H-M 'P 1 21/c 1'
_atom_sites_solution_hydrogens geom
_atom_sites_solution_primary direct
_atom_sites_solution_secondary difmap
_cell_angle_alpha 90
_cell_angle_beta 97.539(4)
_cell_angle_gamma 90
_cell_formula_units_Z 4
_cell_length_a 14.2792(18)
_cell_length_b 9.8936(13)
_cell_length_c 11.4978(13)
_cell_measurement_reflns_used 68
_cell_measurement_temperature 100.(2)
_cell_measurement_theta_max 51.9002
_cell_measurement_theta_min 8.7236
_cell_volume 1610.3(3)
_computing_cell_refinement
;
SAINT (Bruker, 2015)
;
_computing_data_collection
;
APEX3 (Bruker, 2015)
;
_computing_data_reduction
;
SAINT (Bruker, 2015)
;
_computing_molecular_graphics
;
Mercury (Macrae <i>et al.</i>,  2006)
;
_computing_publication_material
;
SHELXL2014 (Sheldrick, 2015b)
;
_computing_structure_refinement
;
SHELXL2014 (Sheldrick, 2015b)
;
_computing_structure_solution
;
SHELXT (Sheldrick, 2015a)
;
_diffrn_ambient_temperature 100.(2)
_diffrn_detector_area_resol_mean 10.4167
_diffrn_measured_fraction_theta_full 0.996
_diffrn_measured_fraction_theta_max 0.996
_diffrn_measurement_device_type 'Bruker D8 Venture'
_diffrn_measurement_method '\w scans'
_diffrn_radiation_monochromator mirrors
_diffrn_radiation_type MoK\a
_diffrn_radiation_wavelength 0.71073
_diffrn_reflns_av_R_equivalents 0.2125
_diffrn_reflns_limit_h_max 18
_diffrn_reflns_limit_h_min -18
_diffrn_reflns_limit_k_max 12
_diffrn_reflns_limit_k_min -12
_diffrn_reflns_limit_l_max 14
_diffrn_reflns_limit_l_min -14
_diffrn_reflns_number 42010
_diffrn_reflns_theta_full 27.61
_diffrn_reflns_theta_max 27.61
_diffrn_reflns_theta_min 2.51
_exptl_absorpt_coefficient_mu 0.073
_exptl_absorpt_correction_T_max 0.746
_exptl_absorpt_correction_T_min 0.688
_exptl_absorpt_correction_type multi-scan
_exptl_absorpt_process_details
;
(SADABS; Bruker, 2015)
;
_exptl_crystal_colour 'clear light yellow'
_exptl_crystal_density_diffrn 1.173
_exptl_crystal_density_method 'not measured'
_exptl_crystal_description plate
_exptl_crystal_F_000 616
_exptl_crystal_size_max 0.500
_exptl_crystal_size_mid 0.500
_exptl_crystal_size_min 0.100
_refine_diff_density_max 0.266
_refine_diff_density_min -0.286
_refine_ls_extinction_method none
_refine_ls_goodness_of_fit_ref 1.013
_refine_ls_hydrogen_treatment constr
_refine_ls_matrix_type full
_refine_ls_number_parameters 196
_refine_ls_number_reflns 3732
_refine_ls_number_restraints 0
_refine_ls_restrained_S_all 1.013
_refine_ls_R_factor_all 0.1828
_refine_ls_R_factor_gt 0.0785
_refine_ls_shift/su_max 0.000
_refine_ls_shift/su_mean 0.000
_refine_ls_structure_factor_coef Fsqd
_refine_ls_weighting_details 'w=1/[\s^2^(Fo^2^)+(0.0503P)^2^+0.5846P] where P=(Fo^2^+2Fc^2^)/3'
_refine_ls_weighting_scheme calc
_refine_ls_wR_factor_gt 0.1149
_refine_ls_wR_factor_ref 0.1428
_reflns_number_gt 1927
_reflns_number_total 3732
_reflns_threshold_expression 'I > 2\s(I)'
_cod_data_source_file rz5237sup1.cif
_cod_data_source_block I
_cod_database_code 2242534

loop_
_space_group_symop_operation_xyz
'x, y, z'
'-x, y+1/2, -z+1/2'
'-x, -y, -z'
'x, -y-1/2, z-1/2'

loop_
_atom_site_type_symbol
_atom_site_label
_atom_site_fract_x
_atom_site_fract_y
_atom_site_fract_z
_atom_site_U_iso_or_equiv
_atom_site_adp_type
_atom_site_calc_flag
_atom_site_occupancy
O O21 0.96284(12) 0.43511(18) 0.34929(16) 0.0228(5) Uani d 1
N N19 0.59245(14) 0.4688(2) 0.17726(17) 0.0128(5) Uani d 1
N N20 0.87654(14) 0.6571(2) 0.40230(18) 0.0158(5) Uani d 1
H H20 0.9346 0.6315 0.4279 0.019 Uiso calc 1
C C1 0.88028(17) 0.4461(3) 0.3057(2) 0.0143(6) Uani d 1
C C2 0.83366(17) 0.3446(2) 0.2234(2) 0.0127(6) Uani d 1
C C3 0.88527(18) 0.2349(3) 0.1908(2) 0.0166(6) Uani d 1
H H3 0.9494 0.2242 0.224 0.02 Uiso calc 1
C C4 0.84444(18) 0.1415(3) 0.1110(2) 0.0198(7) Uani d 1
H H4 0.8799 0.0664 0.0895 0.024 Uiso calc 1
C C5 0.75077(18) 0.1583(3) 0.0622(2) 0.0189(6) Uani d 1
H H5 0.7226 0.0953 0.0058 0.023 Uiso calc 1
C C6 0.69833(18) 0.2659(3) 0.0950(2) 0.0166(6) Uani d 1
H H6 0.6342 0.2755 0.0617 0.02 Uiso calc 1
C C7 0.73876(17) 0.3605(2) 0.1764(2) 0.0116(6) Uani d 1
C C8 0.68184(17) 0.4750(2) 0.2136(2) 0.0114(6) Uani d 1
C C9 0.73246(17) 0.5786(2) 0.2858(2) 0.0126(6) Uani d 1
H H9 0.6993 0.6582 0.302 0.015 Uiso calc 1
C C10 0.82484(16) 0.5677(2) 0.3316(2) 0.0116(6) Uani d 1
C C11 0.84947(17) 0.7914(3) 0.4426(2) 0.0152(6) Uani d 1
C C12 0.93401(19) 0.8415(3) 0.5258(3) 0.0283(7) Uani d 1
H H12A 0.9899 0.8441 0.4845 0.042 Uiso calc 1
H H12B 0.9457 0.7801 0.593 0.042 Uiso calc 1
H H12C 0.921 0.9324 0.5533 0.042 Uiso calc 1
C C13 0.83000(19) 0.8877(3) 0.3390(2) 0.0227(7) Uani d 1
H H13A 0.8865 0.8949 0.2993 0.034 Uiso calc 1
H H13B 0.8137 0.9771 0.3671 0.034 Uiso calc 1
H H13C 0.7773 0.8531 0.2839 0.034 Uiso calc 1
C C14 0.76476(18) 0.7821(3) 0.5099(2) 0.0232(7) Uani d 1
H H14A 0.7087 0.7557 0.4562 0.035 Uiso calc 1
H H14B 0.7538 0.8703 0.5446 0.035 Uiso calc 1
H H14C 0.7772 0.7144 0.5722 0.035 Uiso calc 1
C C15 0.52276(17) 0.5718(3) 0.2041(2) 0.0142(6) Uani d 1
C C16 0.52078(18) 0.5907(3) 0.3365(2) 0.0197(6) Uani d 1
H H16A 0.4676 0.6492 0.3491 0.03 Uiso calc 1
H H16B 0.58 0.6326 0.3717 0.03 Uiso calc 1
H H16C 0.5135 0.5026 0.3731 0.03 Uiso calc 1
C C17 0.53815(18) 0.7053(3) 0.1418(2) 0.0189(6) Uani d 1
H H17A 0.5372 0.6887 0.0576 0.028 Uiso calc 1
H H17B 0.5994 0.7437 0.174 0.028 Uiso calc 1
H H17C 0.4877 0.7689 0.1539 0.028 Uiso calc 1
C C18 0.42656(17) 0.5160(3) 0.1510(2) 0.0187(6) Uani d 1
H H18A 0.4251 0.5067 0.0659 0.028 Uiso calc 1
H H18B 0.3766 0.5783 0.1677 0.028 Uiso calc 1
H H18C 0.4164 0.4274 0.1854 0.028 Uiso calc 1

loop_
_atom_site_aniso_label
_atom_site_aniso_U_11
_atom_site_aniso_U_22
_atom_site_aniso_U_33
_atom_site_aniso_U_12
_atom_site_aniso_U_13
_atom_site_aniso_U_23
O21 0.0141(11) 0.0190(11) 0.0329(12) 0.0019(8) -0.0057(9) -0.0047(9)
N19 0.0124(12) 0.0116(11) 0.0140(12) 0.0017(9) 0.0003(9) 0.0013(10)
N20 0.0111(12) 0.0129(12) 0.0215(13) 0.0013(9) -0.0049(10) -0.0031(10)
C1 0.0143(15) 0.0139(15) 0.0150(14) -0.0006(11) 0.0027(12) 0.0023(12)
C2 0.0155(14) 0.0113(14) 0.0118(14) 0.0002(12) 0.0036(11) 0.0007(11)
C3 0.0131(14) 0.0200(15) 0.0165(15) 0.0021(12) 0.0012(11) 0.0025(13)
C4 0.0247(16) 0.0149(15) 0.0204(15) 0.0039(12) 0.0052(13) -0.0018(12)
C5 0.0209(16) 0.0197(16) 0.0163(15) -0.0018(13) 0.0036(12) -0.0043(12)
C6 0.0151(14) 0.0183(15) 0.0168(15) -0.0018(12) 0.0029(11) -0.0007(13)
C7 0.0157(14) 0.0085(14) 0.0108(14) -0.0026(11) 0.0024(11) 0.0036(11)
C8 0.0130(14) 0.0102(14) 0.0112(14) 0.0002(11) 0.0029(11) 0.0045(11)
C9 0.0148(14) 0.0096(13) 0.0138(14) 0.0015(11) 0.0034(11) 0.0013(11)
C10 0.0123(14) 0.0119(14) 0.0106(13) -0.0013(11) 0.0017(11) 0.0039(11)
C11 0.0158(14) 0.0133(14) 0.0154(15) -0.0005(12) -0.0025(11) -0.0036(11)
C12 0.0288(18) 0.0173(16) 0.0353(18) 0.0003(13) -0.0085(14) -0.0080(14)
C13 0.0268(16) 0.0162(15) 0.0248(16) 0.0000(13) 0.0025(13) 0.0016(13)
C14 0.0277(17) 0.0252(16) 0.0169(15) 0.0006(14) 0.0033(12) -0.0065(13)
C15 0.0110(13) 0.0149(14) 0.0166(14) 0.0010(11) 0.0014(11) -0.0029(12)
C16 0.0134(14) 0.0232(16) 0.0227(16) 0.0018(12) 0.0032(12) -0.0034(13)
C17 0.0166(15) 0.0151(15) 0.0241(15) 0.0033(12) -0.0005(12) 0.0019(13)
C18 0.0133(14) 0.0191(15) 0.0228(16) 0.0015(12) -0.0013(12) -0.0016(13)

loop_
_atom_type_symbol
_atom_type_description
_atom_type_scat_dispersion_real
_atom_type_scat_dispersion_imag
_atom_type_scat_source
C C 0.0033 0.0016 'International Tables Vol C Tables 4.2.6.8 and 6.1.1.4'
H H 0.0000 0.0000 'International Tables Vol C Tables 4.2.6.8 and 6.1.1.4'
N N 0.0061 0.0033 'International Tables Vol C Tables 4.2.6.8 and 6.1.1.4'
O O 0.0106 0.0060 'International Tables Vol C Tables 4.2.6.8 and 6.1.1.4'

loop_
_geom_angle_atom_site_label_1
_geom_angle_atom_site_label_2
_geom_angle_atom_site_label_3
_geom_angle
C8 N19 C15 124.1(2)
C10 N20 C11 129.2(2)
C10 N20 H20 115.4
C11 N20 H20 115.4
O21 C1 C2 122.1(2)
O21 C1 C10 119.9(2)
C2 C1 C10 118.0(2)
C3 C2 C7 120.2(2)
C3 C2 C1 119.5(2)
C7 C2 C1 120.2(2)
C4 C3 C2 120.7(2)
C4 C3 H3 119.7
C2 C3 H3 119.7
C3 C4 C5 119.3(2)
C3 C4 H4 120.3
C5 C4 H4 120.3
C6 C5 C4 120.6(3)
C6 C5 H5 119.7
C4 C5 H5 119.7
C5 C6 C7 120.6(2)
C5 C6 H6 119.7
C7 C6 H6 119.7
C6 C7 C2 118.6(2)
C6 C7 C8 120.6(2)
C2 C7 C8 120.8(2)
N19 C8 C9 128.0(2)
N19 C8 C7 115.1(2)
C9 C8 C7 116.9(2)
C10 C9 C8 123.4(2)
C10 C9 H9 118.3
C8 C9 H9 118.3
N20 C10 C9 127.3(2)
N20 C10 C1 112.7(2)
C9 C10 C1 120.0(2)
N20 C11 C12 105.8(2)
N20 C11 C13 110.3(2)
C12 C11 C13 109.7(2)
N20 C11 C14 111.3(2)
C12 C11 C14 108.5(2)
C13 C11 C14 111.1(2)
C11 C12 H12A 109.5
C11 C12 H12B 109.5
H12A C12 H12B 109.5
C11 C12 H12C 109.5
H12A C12 H12C 109.5
H12B C12 H12C 109.5
C11 C13 H13A 109.5
C11 C13 H13B 109.5
H13A C13 H13B 109.5
C11 C13 H13C 109.5
H13A C13 H13C 109.5
H13B C13 H13C 109.5
C11 C14 H14A 109.5
C11 C14 H14B 109.5
H14A C14 H14B 109.5
C11 C14 H14C 109.5
H14A C14 H14C 109.5
H14B C14 H14C 109.5
N19 C15 C18 105.09(19)
N19 C15 C17 110.7(2)
C18 C15 C17 107.5(2)
N19 C15 C16 112.9(2)
C18 C15 C16 107.9(2)
C17 C15 C16 112.3(2)
C15 C16 H16A 109.5
C15 C16 H16B 109.5
H16A C16 H16B 109.5
C15 C16 H16C 109.5
H16A C16 H16C 109.5
H16B C16 H16C 109.5
C15 C17 H17A 109.5
C15 C17 H17B 109.5
H17A C17 H17B 109.5
C15 C17 H17C 109.5
H17A C17 H17C 109.5
H17B C17 H17C 109.5
C15 C18 H18A 109.5
C15 C18 H18B 109.5
H18A C18 H18B 109.5
C15 C18 H18C 109.5
H18A C18 H18C 109.5
H18B C18 H18C 109.5

loop_
_geom_bond_atom_site_label_1
_geom_bond_atom_site_label_2
_geom_bond_distance
O21 C1 1.224(3)
N19 C8 1.291(3)
N19 C15 1.485(3)
N20 C10 1.353(3)
N20 C11 1.476(3)
N20 H20 0.88
C1 C2 1.477(3)
C1 C10 1.491(3)
C2 C3 1.391(3)
C2 C7 1.400(3)
C3 C4 1.376(3)
C3 H3 0.95
C4 C5 1.391(3)
C4 H4 0.95
C5 C6 1.382(3)
C5 H5 0.95
C6 C7 1.394(3)
C6 H6 0.95
C7 C8 1.489(3)
C8 C9 1.451(3)
C9 C10 1.359(3)
C9 H9 0.95
C11 C12 1.521(3)
C11 C13 1.522(4)
C11 C14 1.522(4)
C12 H12A 0.98
C12 H12B 0.98
C12 H12C 0.98
C13 H13A 0.98
C13 H13B 0.98
C13 H13C 0.98
C14 H14A 0.98
C14 H14B 0.98
C14 H14C 0.98
C15 C18 1.531(3)
C15 C17 1.533(3)
C15 C16 1.537(3)
C16 H16A 0.98
C16 H16B 0.98
C16 H16C 0.98
C17 H17A 0.98
C17 H17B 0.98
C17 H17C 0.98
C18 H18A 0.98
C18 H18B 0.98
C18 H18C 0.98

loop_
_geom_hbond_atom_site_label_D
_geom_hbond_atom_site_label_H
_geom_hbond_atom_site_label_A
_geom_hbond_distance_DH
_geom_hbond_distance_HA
_geom_hbond_distance_DA
_geom_hbond_angle_DHA
N20 H20 O21 0.88 2.20 2.629(3) 109

loop_
_geom_torsion_atom_site_label_1
_geom_torsion_atom_site_label_2
_geom_torsion_atom_site_label_3
_geom_torsion_atom_site_label_4
_geom_torsion
O21 C1 C2 C3 -2.0(4)
C10 C1 C2 C3 175.5(2)
O21 C1 C2 C7 179.4(2)
C10 C1 C2 C7 -3.1(3)
C7 C2 C3 C4 0.9(4)
C1 C2 C3 C4 -177.7(2)
C2 C3 C4 C5 0.4(4)
C3 C4 C5 C6 -1.3(4)
C4 C5 C6 C7 0.9(4)
C5 C6 C7 C2 0.5(4)
C5 C6 C7 C8 -178.8(2)
C3 C2 C7 C6 -1.4(4)
C1 C2 C7 C6 177.2(2)
C3 C2 C7 C8 177.9(2)
C1 C2 C7 C8 -3.5(3)
C15 N19 C8 C9 0.2(4)
C15 N19 C8 C7 179.9(2)
C6 C7 C8 N19 8.6(3)
C2 C7 C8 N19 -170.7(2)
C6 C7 C8 C9 -171.7(2)
C2 C7 C8 C9 9.0(3)
N19 C8 C9 C10 171.5(2)
C7 C8 C9 C10 -8.2(3)
C11 N20 C10 C9 -4.0(4)
C11 N20 C10 C1 176.4(2)
C8 C9 C10 N20 -177.9(2)
C8 C9 C10 C1 1.7(4)
O21 C1 C10 N20 1.4(3)
C2 C1 C10 N20 -176.2(2)
O21 C1 C10 C9 -178.3(2)
C2 C1 C10 C9 4.1(3)
C10 N20 C11 C12 176.7(2)
C10 N20 C11 C13 -64.8(3)
C10 N20 C11 C14 59.0(3)
C8 N19 C15 C18 -175.8(2)
C8 N19 C15 C17 68.5(3)
C8 N19 C15 C16 -58.5(3)

_cod_database_fobs_code 2242534
